data_1549878
loop_
_publ_author_name
'Tashiro, Shohei'
'Umeki, Tsutomu'
'Kubota, Ryou'
'Shionoya, Mitsuhiko'

_publ_section_title
;
 Rational synthesis of benzimidazole[3]arenes by Cu<sup>II</sup>-catalyzed
 post-macrocyclization transformation.
;
_journal_issue 39
_journal_name_full 'Chemical science'
_journal_page_first 7614
_journal_page_last 7619
_journal_paper_doi 10.1039/c8sc03086c
_journal_volume 9
_journal_year 2018
_chemical_absolute_configuration ad
_chemical_formula_moiety '(C42 H30 N6), 2(C H Cl3)'
_chemical_formula_sum 'C44 H32 Cl6 N6'
_chemical_formula_weight 857.45
_space_group_crystal_system monoclinic
_space_group_IT_number 9
_space_group_name_Hall 'C -2yc'
_space_group_name_H-M_alt 'C 1 c 1'
_symmetry_space_group_name_Hall 'C -2yc'
_symmetry_space_group_name_H-M 'C 1 c 1'
_atom_sites_solution_hydrogens geom
_audit_creation_method SHELXL-2013
_audit_update_record
;
2017-11-15 deposited with the CCDC.
2018-09-05 downloaded from the CCDC.
;
_cell_angle_alpha 90
_cell_angle_beta 91.020(2)
_cell_angle_gamma 90
_cell_formula_units_Z 4
_cell_length_a 5.7565(5)
_cell_length_b 25.735(2)
_cell_length_c 26.340(2)
_cell_measurement_reflns_used 10242
_cell_measurement_temperature 93(2)
_cell_measurement_theta_max 27.48
_cell_measurement_theta_min 3.10
_cell_volume 3901.5(5)
_computing_cell_refinement 'RAPID AUTO'
_computing_data_collection 'RAPID AUTO (Rigaku, ????)'
_computing_data_reduction 'RAPID AUTO'
_computing_molecular_graphics 'CrystalStructure 4.1 (Rigaku, 2014)'
_computing_publication_material 'CrystalStructure 4.1'
_computing_structure_refinement 'SHELXL-2013 (Sheldrick, 2013)'
_computing_structure_solution 'SHELXS2013 (Sheldrick, 2008)'
_diffrn_ambient_temperature 93(2)
_diffrn_detector_area_resol_mean 10.000
_diffrn_measured_fraction_theta_full 0.999
_diffrn_measured_fraction_theta_max 0.999
_diffrn_measurement_device_type 'Rigaku R-AXIS RAPID'
_diffrn_measurement_method \w
_diffrn_radiation_type MoK\a
_diffrn_radiation_wavelength 0.71075
_diffrn_reflns_av_R_equivalents 0.0546
_diffrn_reflns_av_unetI/netI 0.0614
_diffrn_reflns_Laue_measured_fraction_full 0.999
_diffrn_reflns_Laue_measured_fraction_max 0.999
_diffrn_reflns_limit_h_max 6
_diffrn_reflns_limit_h_min -6
_diffrn_reflns_limit_k_max 30
_diffrn_reflns_limit_k_min -30
_diffrn_reflns_limit_l_max 31
_diffrn_reflns_limit_l_min -31
_diffrn_reflns_number 15995
_diffrn_reflns_point_group_measured_fraction_full 0.884
_diffrn_reflns_point_group_measured_fraction_max 0.883
_diffrn_reflns_theta_full 25.242
_diffrn_reflns_theta_max 25.499
_diffrn_reflns_theta_min 3.094
_exptl_absorpt_coefficient_mu 0.483
_exptl_absorpt_correction_T_max 0.953
_exptl_absorpt_correction_T_min 0.745
_exptl_absorpt_correction_type multi-scan
_exptl_absorpt_process_details 'ABSCOR (Rigaku, 1995)'
_exptl_crystal_colour yellow
_exptl_crystal_density_diffrn 1.460
_exptl_crystal_density_method 'not measured'
_exptl_crystal_description block
_exptl_crystal_F_000 1760
_exptl_crystal_recrystallization_method 'Re-crystallisation from solvent: chloroform-acetone'
_exptl_crystal_size_max 0.250
_exptl_crystal_size_mid 0.100
_exptl_crystal_size_min 0.100
_refine_diff_density_max 0.796
_refine_diff_density_min -0.686
_refine_diff_density_rms 0.095
_refine_ls_abs_structure_details
;
 Flack x determined using 1440 quotients [(I+)-(I-)]/[(I+)+(I-)]
 (Parsons and Flack (2004), Acta Cryst. A60, s61).
;
_refine_ls_abs_structure_Flack 0.00(4)
_refine_ls_extinction_method none
_refine_ls_goodness_of_fit_ref 1.060
_refine_ls_hydrogen_treatment constr
_refine_ls_matrix_type full
_refine_ls_number_parameters 505
_refine_ls_number_reflns 6373
_refine_ls_number_restraints 2
_refine_ls_restrained_S_all 1.060
_refine_ls_R_factor_all 0.1361
_refine_ls_R_factor_gt 0.0911
_refine_ls_shift/su_max 0.000
_refine_ls_shift/su_mean 0.000
_refine_ls_structure_factor_coef Fsqd
_refine_ls_weighting_details 'w=1/[\s^2^(Fo^2^)+(0.1806P)^2^+4.4625P] where P=(Fo^2^+2Fc^2^)/3'
_refine_ls_weighting_scheme calc
_refine_ls_wR_factor_gt 0.2388
_refine_ls_wR_factor_ref 0.2893
_reflns_Friedel_coverage 0.764
_reflns_Friedel_fraction_full 0.770
_reflns_Friedel_fraction_max 0.766
_reflns_number_gt 4159
_reflns_number_total 6373
_reflns_threshold_expression 'I > 2\s(I)'
_cod_data_source_file c8sc03086c2.cif
_cod_data_source_block anti-benzimidazole[3]arene
_cod_depositor_comments 'Adding full bibliography for 1549877--1549879.cif.'
_cod_original_cell_volume 3901.4(6)
_cod_database_code 1549878
_shelx_space_group_comment
;
The symmetry employed for this shelxl refinement is uniquely defined
by the following loop, which should always be used as a source of
symmetry information in preference to the above space-group names.
They are only intended as comments.
;
_shelx_estimated_absorpt_t_min 0.889
_shelx_estimated_absorpt_t_max 0.953
_shelxl_version_number 2013-4

loop_
_space_group_symop_operation_xyz
'x, y, z'
'x, -y, z+1/2'
'x+1/2, y+1/2, z'
'x+1/2, -y+1/2, z+1/2'

loop_
_atom_site_label
_atom_site_type_symbol
_atom_site_fract_x
_atom_site_fract_y
_atom_site_fract_z
_atom_site_U_iso_or_equiv
_atom_site_adp_type
_atom_site_occupancy
_atom_site_site_symmetry_order
_atom_site_calc_flag
_atom_site_refinement_flags_posn
_atom_site_refinement_flags_adp
Cl1 Cl 0.5187(6) 0.49159(12) 0.30618(15) 0.0684(9) Uani 1 1 d . .
Cl2 Cl 0.1015(6) 0.43210(15) 0.32206(18) 0.0799(11) Uani 1 1 d . .
Cl3 Cl 0.5294(7) 0.39968(16) 0.3681(2) 0.0950(14) Uani 1 1 d . .
Cl4 Cl -0.0956(10) 0.2867(2) 0.3242(2) 0.1090(17) Uani 1 1 d . .
Cl5 Cl 0.0015(11) 0.3220(2) 0.4250(3) 0.1211(18) Uani 1 1 d . .
Cl6 Cl -0.3766(10) 0.2509(2) 0.4039(2) 0.1172(18) Uani 1 1 d . .
N1 N 0.391(2) 0.4084(4) 0.6476(4) 0.063(3) Uani 1 1 d . .
N2 N 0.1759(19) 0.3954(4) 0.5765(4) 0.060(3) Uani 1 1 d . .
N3 N -0.420(2) 0.6185(4) 0.7108(4) 0.062(3) Uani 1 1 d . .
N4 N -0.1329(17) 0.6604(4) 0.6709(4) 0.053(2) Uani 1 1 d . .
N5 N -0.3250(15) 0.6575(3) 0.4030(4) 0.045(2) Uani 1 1 d . .
N6 N -0.0025(16) 0.6082(3) 0.3894(4) 0.051(2) Uani 1 1 d . .
C1 C 0.491(3) 0.3671(5) 0.6195(5) 0.061(3) Uani 1 1 d . .
C2 C 0.688(2) 0.3378(5) 0.6307(5) 0.061(3) Uani 1 1 d . .
H2 H 0.7789 0.3437 0.6605 0.073 Uiso 1 1 calc R U
C3 C 0.742(3) 0.3000(5) 0.5964(6) 0.065(4) Uani 1 1 d . .
H3 H 0.8741 0.2786 0.6029 0.077 Uiso 1 1 calc R U
C4 C 0.609(3) 0.2919(5) 0.5515(7) 0.069(4) Uani 1 1 d . .
H4 H 0.6535 0.2654 0.5285 0.083 Uiso 1 1 calc R U
C5 C 0.418(2) 0.3213(5) 0.5405(6) 0.064(3) Uani 1 1 d . .
H5 H 0.3288 0.3164 0.5101 0.077 Uiso 1 1 calc R U
C6 C 0.359(2) 0.3589(4) 0.5763(5) 0.057(3) Uani 1 1 d . .
C7 C 0.213(2) 0.4248(5) 0.6204(5) 0.058(3) Uani 1 1 d . .
C8 C 0.075(2) 0.4711(5) 0.6351(4) 0.052(3) Uani 1 1 d . .
C9 C 0.170(5) 0.5007(11) 0.6722(9) 0.167(14) Uani 1 1 d . .
H9 H 0.3049 0.4883 0.6898 0.200 Uiso 1 1 calc R U
C10 C 0.079(6) 0.5486(11) 0.6857(9) 0.173(15) Uani 1 1 d . .
H10 H 0.1653 0.5708 0.7078 0.207 Uiso 1 1 calc R U
C11 C -0.132(2) 0.5638(4) 0.6672(5) 0.052(3) Uani 1 1 d . .
C12 C -0.232(4) 0.5336(9) 0.6316(11) 0.156(13) Uani 1 1 d . .
H12 H -0.3803 0.5423 0.6177 0.187 Uiso 1 1 calc R U
C13 C -0.113(4) 0.4882(10) 0.6147(13) 0.180(16) Uani 1 1 d . .
H13 H -0.1771 0.4697 0.5866 0.216 Uiso 1 1 calc R U
C14 C -0.2307(19) 0.6147(4) 0.6834(4) 0.048(3) Uani 1 1 d . .
C15 C -0.441(3) 0.6732(5) 0.7191(5) 0.061(3) Uani 1 1 d . .
C16 C -0.608(3) 0.7003(5) 0.7438(6) 0.069(4) Uani 1 1 d . .
H16 H -0.7351 0.6827 0.7585 0.083 Uiso 1 1 calc R U
C17 C -0.589(3) 0.7535(6) 0.7471(6) 0.078(4) Uani 1 1 d . .
H17 H -0.6930 0.7727 0.7676 0.094 Uiso 1 1 calc R U
C18 C -0.412(3) 0.7798(5) 0.7196(6) 0.071(4) Uani 1 1 d . .
H18 H -0.4083 0.8167 0.7200 0.085 Uiso 1 1 calc R U
C19 C -0.250(2) 0.7538(5) 0.6930(6) 0.061(3) Uani 1 1 d . .
H19 H -0.1299 0.7713 0.6756 0.074 Uiso 1 1 calc R U
C20 C -0.269(2) 0.6999(4) 0.6926(4) 0.049(3) Uani 1 1 d . .
C21 C 0.063(2) 0.6697(5) 0.6390(4) 0.054(3) Uani 1 1 d . .
H21A H 0.1911 0.6462 0.6495 0.065 Uiso 1 1 calc R U
H21B H 0.1169 0.7059 0.6443 0.065 Uiso 1 1 calc R U
C22 C 0.010(2) 0.6616(4) 0.5831(5) 0.057(3) Uani 1 1 d . .
C23 C 0.182(2) 0.6426(6) 0.5526(5) 0.064(3) Uani 1 1 d . .
H23 H 0.3297 0.6341 0.5672 0.077 Uiso 1 1 calc R U
C24 C 0.143(2) 0.6355(6) 0.4990(6) 0.074(4) Uani 1 1 d . .
H24 H 0.2650 0.6241 0.4780 0.088 Uiso 1 1 calc R U
C25 C -0.069(2) 0.6452(4) 0.4787(5) 0.051(3) Uani 1 1 d . .
C26 C -0.248(3) 0.6675(6) 0.5092(6) 0.076(4) Uani 1 1 d . .
H26 H -0.3926 0.6774 0.4943 0.091 Uiso 1 1 calc R U
C27 C -0.205(3) 0.6744(7) 0.5604(6) 0.074(4) Uani 1 1 d . .
H27 H -0.3249 0.6881 0.5809 0.089 Uiso 1 1 calc R U
C28 C -0.134(2) 0.6374(4) 0.4245(5) 0.051(3) Uani 1 1 d . .
C29 C -0.323(2) 0.6403(4) 0.3524(5) 0.055(3) Uani 1 1 d . .
C30 C -0.486(2) 0.6476(4) 0.3139(5) 0.053(3) Uani 1 1 d . .
H30 H -0.6214 0.6680 0.3192 0.064 Uiso 1 1 calc R U
C31 C -0.447(2) 0.6244(5) 0.2671(6) 0.059(3) Uani 1 1 d . .
H31 H -0.5579 0.6281 0.2402 0.071 Uiso 1 1 calc R U
C32 C -0.243(2) 0.5952(5) 0.2595(5) 0.061(3) Uani 1 1 d . .
H32 H -0.2178 0.5808 0.2269 0.073 Uiso 1 1 calc R U
C33 C -0.081(2) 0.5870(4) 0.2972(5) 0.054(3) Uani 1 1 d . .
H33 H 0.0556 0.5672 0.2916 0.065 Uiso 1 1 calc R U
C34 C -0.1263(19) 0.6091(4) 0.3443(5) 0.047(3) Uani 1 1 d . .
C35 C 0.1950(19) 0.5746(5) 0.4004(5) 0.052(3) Uani 1 1 d . .
H35A H 0.3221 0.5959 0.4152 0.063 Uiso 1 1 calc R U
H35B H 0.2508 0.5601 0.3680 0.063 Uiso 1 1 calc R U
C36 C 0.147(2) 0.5305(5) 0.4357(5) 0.055(3) Uani 1 1 d . .
C37 C -0.060(2) 0.5026(5) 0.4330(6) 0.062(3) Uani 1 1 d . .
H37 H -0.1750 0.5119 0.4084 0.074 Uiso 1 1 calc R U
C38 C -0.100(2) 0.4620(5) 0.4651(5) 0.059(3) Uani 1 1 d . .
H38 H -0.2449 0.4445 0.4635 0.071 Uiso 1 1 calc R U
C39 C 0.065(2) 0.4463(4) 0.4995(5) 0.060(3) Uani 1 1 d . .
C40 C 0.277(2) 0.4726(5) 0.5030(6) 0.071(4) Uani 1 1 d . .
H40 H 0.3933 0.4630 0.5274 0.085 Uiso 1 1 calc R U
C41 C 0.312(3) 0.5132(5) 0.4694(7) 0.080(4) Uani 1 1 d . .
H41 H 0.4588 0.5299 0.4698 0.095 Uiso 1 1 calc R U
C42 C 0.014(2) 0.4012(4) 0.5361(5) 0.056(3) Uani 1 1 d . .
H42A H -0.1416 0.4066 0.5504 0.068 Uiso 1 1 calc R U
H42B H 0.0095 0.3685 0.5163 0.068 Uiso 1 1 calc R U
C43 C 0.397(2) 0.4299(4) 0.3165(5) 0.052(3) Uani 1 1 d . .
H43 H 0.4301 0.4083 0.2860 0.063 Uiso 1 1 calc R U
C44 C -0.104(3) 0.2707(7) 0.3914(7) 0.091(5) Uani 1 1 d . .
H44 H 0.0030 0.2407 0.3975 0.109 Uiso 1 1 calc R U

loop_
_atom_site_aniso_label
_atom_site_aniso_U_11
_atom_site_aniso_U_22
_atom_site_aniso_U_33
_atom_site_aniso_U_23
_atom_site_aniso_U_13
_atom_site_aniso_U_12
Cl1 0.0624(19) 0.0539(15) 0.089(2) 0.0000(16) 0.0156(17) -0.0060(14)
Cl2 0.0467(18) 0.080(2) 0.113(3) 0.004(2) 0.0041(18) -0.0055(16)
Cl3 0.071(2) 0.079(2) 0.133(4) 0.029(2) -0.028(2) -0.0110(19)
Cl4 0.125(4) 0.107(3) 0.096(3) 0.010(3) 0.021(3) 0.008(3)
Cl5 0.125(4) 0.104(3) 0.134(4) -0.018(3) -0.025(4) 0.006(3)
Cl6 0.105(4) 0.100(3) 0.149(5) 0.022(3) 0.040(3) -0.016(3)
N1 0.070(7) 0.052(5) 0.068(7) 0.010(5) 0.011(6) 0.010(5)
N2 0.059(7) 0.045(5) 0.076(7) 0.009(5) 0.016(6) 0.005(5)
N3 0.071(7) 0.048(5) 0.069(7) 0.004(5) 0.028(6) 0.003(5)
N4 0.043(5) 0.058(6) 0.059(6) 0.006(5) 0.007(5) 0.001(4)
N5 0.038(5) 0.040(4) 0.056(6) -0.005(4) 0.003(4) 0.003(4)
N6 0.045(5) 0.037(4) 0.073(7) 0.007(4) 0.020(5) 0.001(4)
C1 0.070(8) 0.047(6) 0.067(8) 0.012(6) 0.010(7) -0.003(6)
C2 0.059(8) 0.056(7) 0.067(8) 0.015(6) 0.015(6) 0.012(6)
C3 0.074(9) 0.049(6) 0.072(9) 0.015(6) 0.023(8) 0.005(6)
C4 0.068(9) 0.045(6) 0.094(11) 0.007(7) 0.014(8) 0.003(6)
C5 0.047(7) 0.051(6) 0.095(10) 0.005(7) 0.004(7) -0.002(5)
C6 0.051(7) 0.041(6) 0.079(9) 0.013(6) 0.018(7) 0.003(5)
C7 0.055(8) 0.054(6) 0.065(8) 0.007(6) 0.018(6) -0.001(6)
C8 0.054(7) 0.054(6) 0.049(6) 0.014(6) 0.010(6) -0.001(5)
C9 0.17(2) 0.20(2) 0.129(17) -0.092(18) -0.080(17) 0.15(2)
C10 0.23(3) 0.17(2) 0.121(17) -0.091(17) -0.089(19) 0.15(2)
C11 0.051(7) 0.044(6) 0.061(7) 0.003(5) 0.009(6) 0.008(5)
C12 0.115(16) 0.146(18) 0.20(2) -0.121(19) -0.096(17) 0.094(15)
C13 0.085(14) 0.18(2) 0.28(3) -0.17(2) -0.101(18) 0.085(15)
C14 0.045(6) 0.053(6) 0.046(6) 0.003(5) 0.005(5) 0.002(5)
C15 0.078(9) 0.050(6) 0.055(7) 0.000(6) 0.003(7) 0.005(6)
C16 0.063(8) 0.070(8) 0.076(9) 0.015(7) 0.032(7) 0.027(7)
C17 0.100(12) 0.069(8) 0.067(9) -0.005(7) 0.014(8) 0.040(8)
C18 0.086(10) 0.055(7) 0.071(8) -0.005(7) -0.012(8) 0.009(7)
C19 0.052(7) 0.054(7) 0.078(9) 0.008(7) 0.002(6) -0.002(6)
C20 0.043(6) 0.052(6) 0.051(6) -0.001(5) 0.000(5) 0.014(5)
C21 0.045(7) 0.068(7) 0.050(6) 0.003(6) 0.005(5) -0.005(6)
C22 0.058(8) 0.045(6) 0.068(7) 0.016(6) -0.002(6) -0.009(5)
C23 0.042(7) 0.082(9) 0.067(8) 0.006(7) -0.002(6) 0.016(6)
C24 0.047(8) 0.095(10) 0.078(9) -0.002(8) -0.003(7) 0.023(7)
C25 0.051(7) 0.046(6) 0.058(7) -0.001(5) 0.016(6) -0.009(5)
C26 0.059(9) 0.086(9) 0.083(10) -0.004(8) 0.009(8) 0.017(7)
C27 0.055(8) 0.098(11) 0.069(9) -0.007(8) 0.004(7) 0.016(7)
C28 0.046(7) 0.052(6) 0.054(7) 0.004(5) 0.004(5) -0.012(5)
C29 0.047(7) 0.038(5) 0.079(9) 0.008(6) 0.016(6) -0.009(5)
C30 0.041(6) 0.050(6) 0.068(8) 0.017(6) 0.003(6) -0.011(5)
C31 0.047(7) 0.053(6) 0.077(9) 0.021(7) -0.013(6) -0.014(6)
C32 0.070(9) 0.047(6) 0.067(8) -0.002(6) 0.022(7) -0.020(6)
C33 0.051(7) 0.042(6) 0.070(8) 0.009(6) 0.007(6) -0.010(5)
C34 0.036(6) 0.048(6) 0.057(7) 0.015(5) 0.009(5) -0.010(5)
C35 0.037(6) 0.058(6) 0.062(7) 0.001(6) 0.005(5) 0.012(5)
C36 0.047(7) 0.048(6) 0.071(8) 0.012(6) 0.006(6) 0.004(5)
C37 0.039(7) 0.064(7) 0.082(9) 0.012(7) 0.005(6) -0.009(5)
C38 0.063(8) 0.043(6) 0.070(8) 0.008(6) 0.002(7) -0.003(5)
C39 0.053(8) 0.044(6) 0.082(9) 0.003(6) 0.019(7) -0.003(5)
C40 0.042(7) 0.060(7) 0.110(12) 0.027(8) -0.003(7) -0.005(6)
C41 0.062(9) 0.059(8) 0.118(13) 0.021(8) 0.016(9) -0.007(7)
C42 0.062(8) 0.039(6) 0.068(8) 0.005(6) 0.010(6) -0.010(5)
C43 0.052(7) 0.045(6) 0.060(7) 0.000(5) 0.010(6) 0.000(5)
C44 0.070(10) 0.098(12) 0.104(13) 0.029(10) -0.019(9) -0.016(9)

loop_
_atom_type_symbol
_atom_type_description
_atom_type_scat_dispersion_real
_atom_type_scat_dispersion_imag
_atom_type_scat_source
C C 0.0033 0.0016 'International Tables Vol C Tables 4.2.6.8 and 6.1.1.4'
H H 0.0000 0.0000 'International Tables Vol C Tables 4.2.6.8 and 6.1.1.4'
Cl Cl 0.1484 0.1585 'International Tables Vol C Tables 4.2.6.8 and 6.1.1.4'
N N 0.0061 0.0033 'International Tables Vol C Tables 4.2.6.8 and 6.1.1.4'

loop_
_geom_angle_atom_site_label_1
_geom_angle_atom_site_label_2
_geom_angle_atom_site_label_3
_geom_angle
C7 N1 C1 106.0(12)
C7 N2 C42 131.1(11)
C7 N2 C6 105.0(12)
C42 N2 C6 123.5(11)
C14 N3 C15 103.1(10)
C14 N4 C20 107.0(10)
C14 N4 C21 128.6(11)
C20 N4 C21 124.2(10)
C28 N5 C29 105.1(9)
C34 N6 C28 106.2(9)
C34 N6 C35 124.9(10)
C28 N6 C35 127.6(10)
C6 C1 C2 122.0(12)
C6 C1 N1 108.9(12)
C2 C1 N1 129.1(14)
C3 C2 C1 116.3(15)
C3 C2 H2 121.9
C1 C2 H2 121.9
C2 C3 C4 121.9(13)
C2 C3 H3 119.0
C4 C3 H3 119.0
C5 C4 C3 121.4(14)
C5 C4 H4 119.3
C3 C4 H4 119.3
C4 C5 C6 116.4(15)
C4 C5 H5 121.8
C6 C5 H5 121.8
C1 C6 C5 122.0(12)
C1 C6 N2 107.3(11)
C5 C6 N2 130.7(14)
N1 C7 N2 112.7(11)
N1 C7 C8 122.2(12)
N2 C7 C8 125.1(12)
C13 C8 C9 116.3(14)
C13 C8 C7 128.2(14)
C9 C8 C7 115.3(13)
C8 C9 C10 122.4(19)
C8 C9 H9 118.8
C10 C9 H9 118.8
C11 C10 C9 120(2)
C11 C10 H10 119.8
C9 C10 H10 119.8
C12 C11 C10 116.9(14)
C12 C11 C14 123.1(13)
C10 C11 C14 119.7(14)
C11 C12 C13 119.3(16)
C11 C12 H12 120.3
C13 C12 H12 120.3
C8 C13 C12 123.8(18)
C8 C13 H13 118.1
C12 C13 H13 118.1
N3 C14 N4 114.9(10)
N3 C14 C11 122.9(10)
N4 C14 C11 122.2(10)
C16 C15 C20 119.7(12)
C16 C15 N3 129.6(13)
C20 C15 N3 110.4(11)
C15 C16 C17 119.0(14)
C15 C16 H16 120.5
C17 C16 H16 120.5
C16 C17 C18 119.6(12)
C16 C17 H17 120.2
C18 C17 H17 120.2
C19 C18 C17 122.2(13)
C19 C18 H18 118.9
C17 C18 H18 118.9
C18 C19 C20 116.1(12)
C18 C19 H19 121.9
C20 C19 H19 121.9
C19 C20 C15 123.0(11)
C19 C20 N4 132.6(11)
C15 C20 N4 104.4(10)
N4 C21 C22 113.5(10)
N4 C21 H21A 108.9
C22 C21 H21A 108.9
N4 C21 H21B 108.9
C22 C21 H21B 108.9
H21A C21 H21B 107.7
C23 C22 C27 118.4(13)
C23 C22 C21 118.7(12)
C27 C22 C21 122.9(12)
C22 C23 C24 120.8(12)
C22 C23 H23 119.6
C24 C23 H23 119.6
C25 C24 C23 119.7(13)
C25 C24 H24 120.2
C23 C24 H24 120.2
C24 C25 C26 120.2(13)
C24 C25 C28 124.9(12)
C26 C25 C28 114.8(12)
C27 C26 C25 118.9(14)
C27 C26 H26 120.5
C25 C26 H26 120.5
C26 C27 C22 121.7(13)
C26 C27 H27 119.2
C22 C27 H27 119.2
N5 C28 N6 112.0(10)
N5 C28 C25 123.5(11)
N6 C28 C25 124.5(11)
C30 C29 N5 129.4(11)
C30 C29 C34 120.3(12)
N5 C29 C34 110.2(11)
C29 C30 C31 118.1(12)
C29 C30 H30 120.9
C31 C30 H30 120.9
C30 C31 C32 120.2(13)
C30 C31 H31 119.9
C32 C31 H31 119.9
C33 C32 C31 122.6(13)
C33 C32 H32 118.7
C31 C32 H32 118.7
C32 C33 C34 116.4(12)
C32 C33 H33 121.8
C34 C33 H33 121.8
N6 C34 C33 131.2(11)
N6 C34 C29 106.5(10)
C33 C34 C29 122.2(12)
N6 C35 C36 115.1(9)
N6 C35 H35A 108.5
C36 C35 H35A 108.5
N6 C35 H35B 108.5
C36 C35 H35B 108.5
H35A C35 H35B 107.5
C41 C36 C37 116.7(12)
C41 C36 C35 121.4(12)
C37 C36 C35 121.7(12)
C38 C37 C36 121.1(13)
C38 C37 H37 119.5
C36 C37 H37 119.5
C39 C38 C37 121.1(13)
C39 C38 H38 119.4
C37 C38 H38 119.4
C38 C39 C40 119.8(12)
C38 C39 C42 120.3(11)
C40 C39 C42 119.8(13)
C41 C40 C39 117.2(14)
C41 C40 H40 121.4
C39 C40 H40 121.4
C36 C41 C40 123.9(14)
C36 C41 H41 118.0
C40 C41 H41 118.0
N2 C42 C39 115.2(11)
N2 C42 H42A 108.5
C39 C42 H42A 108.5
N2 C42 H42B 108.5
C39 C42 H42B 108.5
H42A C42 H42B 107.5
Cl2 C43 Cl3 111.9(7)
Cl2 C43 Cl1 112.6(7)
Cl3 C43 Cl1 110.8(7)
Cl2 C43 H43 107.0
Cl3 C43 H43 107.0
Cl1 C43 H43 107.0
Cl6 C44 Cl5 117.4(13)
Cl6 C44 Cl4 107.3(10)
Cl5 C44 Cl4 108.5(9)
Cl6 C44 H44 107.8
Cl5 C44 H44 107.8
Cl4 C44 H44 107.8

loop_
_geom_bond_atom_site_label_1
_geom_bond_atom_site_label_2
_geom_bond_distance
Cl1 C43 1.759(11)
Cl2 C43 1.708(13)
Cl3 C43 1.732(13)
Cl4 C44 1.819(19)
Cl5 C44 1.69(2)
Cl6 C44 1.689(18)
N1 C7 1.310(18)
N1 C1 1.424(17)
N2 C7 1.397(18)
N2 C42 1.409(18)
N2 C6 1.412(15)
N3 C14 1.324(15)
N3 C15 1.428(16)
N4 C14 1.347(15)
N4 C20 1.413(15)
N4 C21 1.437(15)
N5 C28 1.331(16)
N5 C29 1.403(16)
N6 C34 1.375(16)
N6 C28 1.421(15)
N6 C35 1.454(14)
C1 C6 1.37(2)
C1 C2 1.386(19)
C2 C3 1.37(2)
C2 H2 0.9500
C3 C4 1.41(2)
C3 H3 0.9500
C4 C5 1.36(2)
C4 H4 0.9500
C5 C6 1.40(2)
C5 H5 0.9500
C7 C8 1.488(18)
C8 C13 1.28(2)
C8 C9 1.35(3)
C9 C10 1.39(3)
C9 H9 0.9500
C10 C11 1.36(3)
C10 H10 0.9500
C11 C12 1.34(2)
C11 C14 1.492(16)
C12 C13 1.43(2)
C12 H12 0.9500
C13 H13 0.9500
C15 C16 1.363(18)
C15 C20 1.400(18)
C16 C17 1.38(2)
C16 H16 0.9500
C17 C18 1.43(2)
C17 H17 0.9500
C18 C19 1.36(2)
C18 H18 0.9500
C19 C20 1.389(17)
C19 H19 0.9500
C21 C22 1.515(17)
C21 H21A 0.9900
C21 H21B 0.9900
C22 C23 1.380(18)
C22 C27 1.40(2)
C23 C24 1.44(2)
C23 H23 0.9500
C24 C25 1.343(19)
C24 H24 0.9500
C25 C26 1.439(18)
C25 C28 1.483(17)
C26 C27 1.38(2)
C26 H26 0.9500
C27 H27 0.9500
C29 C30 1.384(18)
C29 C34 1.407(16)
C30 C31 1.392(19)
C30 H30 0.9500
C31 C32 1.41(2)
C31 H31 0.9500
C32 C33 1.370(19)
C32 H32 0.9500
C33 C34 1.393(18)
C33 H33 0.9500
C35 C36 1.497(17)
C35 H35A 0.9900
C35 H35B 0.9900
C36 C41 1.36(2)
C36 C37 1.392(17)
C37 C38 1.365(18)
C37 H37 0.9500
C38 C39 1.359(19)
C38 H38 0.9500
C39 C40 1.401(19)
C39 C42 1.538(17)
C40 C41 1.39(2)
C40 H40 0.9500
C41 H41 0.9500
C42 H42A 0.9900
C42 H42B 0.9900
C43 H43 1.0000
C44 H44 1.0000

loop_
_geom_torsion_atom_site_label_1
_geom_torsion_atom_site_label_2
_geom_torsion_atom_site_label_3
_geom_torsion_atom_site_label_4
_geom_torsion
C7 N1 C1 C6 -2.6(14)
C7 N1 C1 C2 177.5(12)
C6 C1 C2 C3 -0.3(18)
N1 C1 C2 C3 179.6(12)
C1 C2 C3 C4 1.2(18)
C2 C3 C4 C5 0(2)
C3 C4 C5 C6 -1.1(19)
C2 C1 C6 C5 -1.3(18)
N1 C1 C6 C5 178.8(11)
C2 C1 C6 N2 -179.4(11)
N1 C1 C6 N2 0.7(13)
C4 C5 C6 C1 2.0(18)
C4 C5 C6 N2 179.6(12)
C7 N2 C6 C1 1.4(12)
C42 N2 C6 C1 175.1(10)
C7 N2 C6 C5 -176.5(12)
C42 N2 C6 C5 -2.8(19)
C1 N1 C7 N2 3.7(14)
C1 N1 C7 C8 -174.6(10)
C42 N2 C7 N1 -176.3(11)
C6 N2 C7 N1 -3.3(13)
C42 N2 C7 C8 2.0(19)
C6 N2 C7 C8 174.9(11)
N1 C7 C8 C13 -173(3)
N2 C7 C8 C13 9(3)
N1 C7 C8 C9 13(2)
N2 C7 C8 C9 -165(2)
C13 C8 C9 C10 -4(5)
C7 C8 C9 C10 171(3)
C8 C9 C10 C11 10(5)
C9 C10 C11 C12 -8(5)
C9 C10 C11 C14 178(3)
C10 C11 C12 C13 -1(5)
C14 C11 C12 C13 173(3)
C9 C8 C13 C12 -5(5)
C7 C8 C13 C12 -179(3)
C11 C12 C13 C8 8(6)
C15 N3 C14 N4 -3.0(14)
C15 N3 C14 C11 177.1(12)
C20 N4 C14 N3 0.6(15)
C21 N4 C14 N3 -175.5(12)
C20 N4 C14 C11 -179.4(11)
C21 N4 C14 C11 4(2)
C12 C11 C14 N3 72(2)
C10 C11 C14 N3 -114(2)
C12 C11 C14 N4 -108(2)
C10 C11 C14 N4 66(2)
C14 N3 C15 C16 177.9(15)
C14 N3 C15 C20 4.3(14)
C20 C15 C16 C17 -7(2)
N3 C15 C16 C17 179.6(15)
C15 C16 C17 C18 7(2)
C16 C17 C18 C19 -5(3)
C17 C18 C19 C20 2(2)
C18 C19 C20 C15 -2(2)
C18 C19 C20 N4 -178.0(14)
C16 C15 C20 C19 4(2)
N3 C15 C20 C19 178.8(12)
C16 C15 C20 N4 -178.4(13)
N3 C15 C20 N4 -4.0(14)
C14 N4 C20 C19 178.9(14)
C21 N4 C20 C19 -5(2)
C14 N4 C20 C15 2.1(14)
C21 N4 C20 C15 178.4(11)
C14 N4 C21 C22 72.9(16)
C20 N4 C21 C22 -102.6(13)
N4 C21 C22 C23 -146.4(11)
N4 C21 C22 C27 36.0(17)
C27 C22 C23 C24 -1(2)
C21 C22 C23 C24 -178.3(13)
C22 C23 C24 C25 -3(2)
C23 C24 C25 C26 6(2)
C23 C24 C25 C28 -177.4(12)
C24 C25 C26 C27 -6(2)
C28 C25 C26 C27 177.6(14)
C25 C26 C27 C22 2(2)
C23 C22 C27 C26 1(2)
C21 C22 C27 C26 178.7(14)
C29 N5 C28 N6 1.4(11)
C29 N5 C28 C25 -179.1(9)
C34 N6 C28 N5 -2.5(11)
C35 N6 C28 N5 -170.1(10)
C34 N6 C28 C25 178.0(10)
C35 N6 C28 C25 10.4(16)
C24 C25 C28 N5 -164.7(13)
C26 C25 C28 N5 11.7(16)
C24 C25 C28 N6 14.8(18)
C26 C25 C28 N6 -168.8(11)
C28 N5 C29 C30 176.4(11)
C28 N5 C29 C34 0.2(11)
N5 C29 C30 C31 -177.3(10)
C34 C29 C30 C31 -1.4(15)
C29 C30 C31 C32 -1.3(15)
C30 C31 C32 C33 2.2(17)
C31 C32 C33 C34 -0.2(16)
C28 N6 C34 C33 -179.7(11)
C35 N6 C34 C33 -11.7(17)
C28 N6 C34 C29 2.5(10)
C35 N6 C34 C29 170.5(9)
C32 C33 C34 N6 179.8(10)
C32 C33 C34 C29 -2.7(15)
C30 C29 C34 N6 -178.3(9)
N5 C29 C34 N6 -1.8(11)
C30 C29 C34 C33 3.6(15)
N5 C29 C34 C33 -179.8(9)
C34 N6 C35 C36 -106.4(12)
C28 N6 C35 C36 59.0(15)
N6 C35 C36 C41 -145.4(14)
N6 C35 C36 C37 39.9(18)
C41 C36 C37 C38 4(2)
C35 C36 C37 C38 179.2(12)
C36 C37 C38 C39 -3(2)
C37 C38 C39 C40 1(2)
C37 C38 C39 C42 178.8(12)
C38 C39 C40 C41 -2(2)
C42 C39 C40 C41 -179.4(13)
C37 C36 C41 C40 -5(2)
C35 C36 C41 C40 179.9(14)
C39 C40 C41 C36 4(3)
C7 N2 C42 C39 73.1(16)
C6 N2 C42 C39 -98.7(13)
C38 C39 C42 N2 -167.4(11)
C40 C39 C42 N2 10.0(18)
